data_4036801
loop_
_publ_author_name
'Schmidt, Andreas'
'Batsyts, Sviatoslav'
'Smeyanov, Alexey'
'Freese, Tyll'
'H\"ubner, Eike G'
'Nieger, Martin'

_publ_section_title
;
 Dipolar Bent and Linear Acetylenes Substituted by Cationic Quinolinium
 and Anionic Benzoates. Formation of Mesomeric Betaines.
;
_journal_issue 10
_journal_name_full 'The Journal of organic chemistry'
_journal_page_first 4202
_journal_page_last 4209
_journal_paper_doi 10.1021/acs.joc.6b00561
_journal_volume 81
_journal_year 2016
_chemical_formula_moiety 'C19 H14 N O2, Cl'
_chemical_formula_sum 'C19 H14 Cl N O2'
_chemical_formula_weight 323.76
_chemical_name_systematic
;
 3-(3-hydroxy-1-oxo-1H-inden-2-yl)-1-methylquinolin-1-ium chloride
;
_space_group_crystal_system monoclinic
_space_group_IT_number 14
_space_group_name_Hall '-P 2ybc'
_space_group_name_H-M_alt 'P 1 21/c 1'
_atom_sites_solution_hydrogens difmap
_atom_sites_solution_primary dual
_atom_sites_solution_secondary difmap
_audit_creation_method SHELXL-2014
_cell_angle_alpha 90
_cell_angle_beta 102.474(2)
_cell_angle_gamma 90
_cell_formula_units_Z 4
_cell_length_a 10.2551(4)
_cell_length_b 6.3701(2)
_cell_length_c 22.6746(8)
_cell_measurement_reflns_used 9888
_cell_measurement_temperature 123(2)
_cell_measurement_theta_max 72.1
_cell_measurement_theta_min 4.0
_cell_volume 1446.28(9)
_computing_cell_refinement SAINT
_computing_data_collection APEX2
_computing_data_reduction SAINT
_computing_molecular_graphics Shelxtl
_computing_publication_material publCIF
_computing_structure_refinement 'SHELXL-2014 (Sheldrick, 2014)'
_computing_structure_solution SHELXD
_diffrn_ambient_temperature 123(2)
_diffrn_measured_fraction_theta_full 0.992
_diffrn_measured_fraction_theta_max 0.991
_diffrn_measurement_device_type 'Bruker D8 Venture with Photon100 detector'
_diffrn_measurement_method 'rotation in \f and \w, 1\%, shutterless'
_diffrn_radiation_type CuK\a
_diffrn_radiation_wavelength 1.54178
_diffrn_reflns_av_R_equivalents 0.0437
_diffrn_reflns_av_unetI/netI 0.0278
_diffrn_reflns_Laue_measured_fraction_full 0.992
_diffrn_reflns_Laue_measured_fraction_max 0.991
_diffrn_reflns_limit_h_max 12
_diffrn_reflns_limit_h_min -12
_diffrn_reflns_limit_k_max 7
_diffrn_reflns_limit_k_min -7
_diffrn_reflns_limit_l_max 27
_diffrn_reflns_limit_l_min -27
_diffrn_reflns_number 19704
_diffrn_reflns_point_group_measured_fraction_full 0.992
_diffrn_reflns_point_group_measured_fraction_max 0.991
_diffrn_reflns_theta_full 67.679
_diffrn_reflns_theta_max 72.141
_diffrn_reflns_theta_min 3.993
_diffrn_source 'I\mS microfocus'
_exptl_absorpt_coefficient_mu 2.417
_exptl_absorpt_correction_T_max 0.9582
_exptl_absorpt_correction_T_min 0.7508
_exptl_absorpt_correction_type multi-scan
_exptl_absorpt_process_details 'SADABS (Sheldrick, 2015)'
_exptl_crystal_colour orange
_exptl_crystal_density_diffrn 1.487
_exptl_crystal_description plates
_exptl_crystal_F_000 672
_exptl_crystal_size_max 0.360
_exptl_crystal_size_mid 0.080
_exptl_crystal_size_min 0.020
_refine_diff_density_max 0.603
_refine_diff_density_min -0.501
_refine_diff_density_rms 0.082
_refine_ls_extinction_method none
_refine_ls_goodness_of_fit_ref 1.090
_refine_ls_hydrogen_treatment mixed
_refine_ls_matrix_type full
_refine_ls_number_parameters 212
_refine_ls_number_reflns 2814
_refine_ls_number_restraints 1
_refine_ls_restrained_S_all 1.090
_refine_ls_R_factor_all 0.0519
_refine_ls_R_factor_gt 0.0489
_refine_ls_shift/su_max 0.000
_refine_ls_shift/su_mean 0.000
_refine_ls_structure_factor_coef Fsqd
_refine_ls_weighting_details 'w=1/[\s^2^(Fo^2^)+(0.0850P)^2^+1.7500P] where P=(Fo^2^+2Fc^2^)/3'
_refine_ls_weighting_scheme calc
_refine_ls_wR_factor_gt 0.1423
_refine_ls_wR_factor_ref 0.1449
_reflns_Friedel_coverage 0.000
_reflns_number_gt 2600
_reflns_number_total 2814
_reflns_threshold_expression 'I > 2\s(I)'
_cod_data_source_file jo6b00561_si_001.cif
_cod_data_source_block schm84
_cod_original_sg_symbol_H-M 'P 21/c'
_cod_database_code 4036801
_shelx_space_group_comment
;
The symmetry employed for this shelxl refinement is uniquely defined
by the following loop, which should always be used as a source of
symmetry information in preference to the above space-group names.
They are only intended as comments.
;
_shelx_estimated_absorpt_t_min 0.477
_shelx_estimated_absorpt_t_max 0.953
_shelxl_version_number 2014-3

loop_
_space_group_symop_operation_xyz
'x, y, z'
'-x, y+1/2, -z+1/2'
'-x, -y, -z'
'x, -y-1/2, z-1/2'

loop_
_atom_site_label
_atom_site_type_symbol
_atom_site_fract_x
_atom_site_fract_y
_atom_site_fract_z
_atom_site_U_iso_or_equiv
_atom_site_adp_type
_atom_site_occupancy
_atom_site_site_symmetry_order
_atom_site_calc_flag
_atom_site_refinement_flags_posn
_atom_site_refinement_flags_adp
Cl1 Cl 0.24181(5) 0.38809(9) 0.11269(3) 0.0220(2) Uani 1 1 d . .
C1 C 1.1024(2) 0.8809(4) 0.15043(11) 0.0180(5) Uani 1 1 d . .
H1A H 1.1420 0.7737 0.1799 0.027 Uiso 1 1 calc R U
H1B H 1.0995 1.0154 0.1711 0.027 Uiso 1 1 calc R U
H1C H 1.1565 0.8957 0.1200 0.027 Uiso 1 1 calc R U
N1 N 0.96546(18) 0.8175(3) 0.12079(8) 0.0139(4) Uani 1 1 d . .
C2 C 0.9153(2) 0.6433(3) 0.13961(10) 0.0142(4) Uani 1 1 d . .
H2 H 0.9692 0.5650 0.1714 0.017 Uiso 1 1 calc R U
C3 C 0.7857(2) 0.5702(4) 0.11445(9) 0.0139(4) Uani 1 1 d . .
C4 C 0.7106(2) 0.6877(4) 0.06756(10) 0.0149(5) Uani 1 1 d . .
H4 H 0.6236 0.6415 0.0485 0.018 Uiso 1 1 calc R U
C4A C 0.7614(2) 0.8736(3) 0.04793(10) 0.0138(5) Uani 1 1 d . .
C5 C 0.6847(2) 0.9983(4) 0.00132(10) 0.0175(5) Uani 1 1 d . .
H5 H 0.5974 0.9543 -0.0181 0.021 Uiso 1 1 calc R U
C6 C 0.7351(2) 1.1814(4) -0.01601(10) 0.0193(5) Uani 1 1 d . .
H6 H 0.6822 1.2654 -0.0468 0.023 Uiso 1 1 calc R U
C7 C 0.8657(2) 1.2457(4) 0.01183(10) 0.0189(5) Uani 1 1 d . .
H7 H 0.9000 1.3726 -0.0008 0.023 Uiso 1 1 calc R U
C8 C 0.9441(2) 1.1287(4) 0.05669(10) 0.0168(5) Uani 1 1 d . .
H8 H 1.0321 1.1730 0.0749 0.020 Uiso 1 1 calc R U
C8A C 0.8917(2) 0.9419(4) 0.07526(9) 0.0132(4) Uani 1 1 d . .
C9 C 0.7351(2) 0.3810(3) 0.13805(9) 0.0134(5) Uani 1 1 d . .
C10 C 0.8136(2) 0.2365(3) 0.18264(9) 0.0133(4) Uani 1 1 d . .
O10 O 0.93238(16) 0.2469(3) 0.20750(7) 0.0185(4) Uani 1 1 d . .
C10A C 0.7198(2) 0.0674(3) 0.19355(9) 0.0137(4) Uani 1 1 d . .
C11 C 0.7439(2) -0.1082(4) 0.22931(10) 0.0166(5) Uani 1 1 d . .
H11 H 0.8301 -0.1371 0.2532 0.020 Uiso 1 1 calc R U
C12 C 0.6357(2) -0.2433(4) 0.22906(10) 0.0189(5) Uani 1 1 d . .
H12 H 0.6489 -0.3661 0.2534 0.023 Uiso 1 1 calc R U
C13 C 0.5100(2) -0.2018(4) 0.19415(10) 0.0177(5) Uani 1 1 d . .
H13 H 0.4388 -0.2969 0.1944 0.021 Uiso 1 1 calc R U
C14 C 0.4872(2) -0.0191(4) 0.15829(10) 0.0157(5) Uani 1 1 d . .
H14 H 0.4011 0.0114 0.1344 0.019 Uiso 1 1 calc R U
C14A C 0.5930(2) 0.1134(3) 0.15889(9) 0.0137(5) Uani 1 1 d . .
C15 C 0.6051(2) 0.3114(3) 0.12568(9) 0.0136(4) Uani 1 1 d . .
O15 O 0.50475(16) 0.4028(3) 0.08898(8) 0.0194(4) Uani 1 1 d D .
H15 H 0.425(2) 0.381(5) 0.0950(14) 0.029 Uiso 1 1 d D U

loop_
_atom_site_aniso_label
_atom_site_aniso_U_11
_atom_site_aniso_U_22
_atom_site_aniso_U_33
_atom_site_aniso_U_23
_atom_site_aniso_U_13
_atom_site_aniso_U_12
Cl1 0.0159(3) 0.0204(3) 0.0290(3) 0.0040(2) 0.0035(2) -0.0025(2)
C1 0.0106(11) 0.0188(12) 0.0236(11) 0.0002(9) 0.0016(9) -0.0036(9)
N1 0.0106(9) 0.0144(9) 0.0168(9) -0.0006(7) 0.0031(7) -0.0018(7)
C2 0.0138(10) 0.0130(10) 0.0163(10) 0.0007(8) 0.0044(8) 0.0003(8)
C3 0.0137(11) 0.0135(10) 0.0155(10) -0.0015(8) 0.0055(8) -0.0012(8)
C4 0.0128(10) 0.0147(11) 0.0172(10) -0.0009(8) 0.0033(8) -0.0023(8)
C4A 0.0141(11) 0.0127(11) 0.0151(10) -0.0015(8) 0.0045(8) -0.0007(8)
C5 0.0167(11) 0.0175(11) 0.0177(10) 0.0010(9) 0.0026(8) -0.0016(9)
C6 0.0236(12) 0.0159(11) 0.0185(11) 0.0021(9) 0.0043(9) -0.0003(9)
C7 0.0232(12) 0.0143(11) 0.0211(11) 0.0013(9) 0.0089(9) -0.0030(9)
C8 0.0167(11) 0.0148(11) 0.0206(11) -0.0017(8) 0.0077(9) -0.0054(9)
C8A 0.0128(11) 0.0132(10) 0.0144(10) -0.0009(8) 0.0047(8) -0.0015(8)
C9 0.0122(10) 0.0125(11) 0.0155(10) -0.0003(8) 0.0029(8) -0.0019(8)
C10 0.0144(11) 0.0116(10) 0.0143(10) -0.0019(8) 0.0041(8) -0.0011(8)
O10 0.0138(8) 0.0188(9) 0.0212(8) 0.0019(6) -0.0001(6) -0.0016(6)
C10A 0.0147(11) 0.0116(10) 0.0151(10) -0.0020(8) 0.0040(8) -0.0020(8)
C11 0.0180(11) 0.0163(11) 0.0150(10) 0.0008(8) 0.0024(8) 0.0010(9)
C12 0.0255(13) 0.0145(11) 0.0180(11) 0.0029(8) 0.0073(9) -0.0004(9)
C13 0.0191(12) 0.0146(11) 0.0213(11) -0.0016(9) 0.0083(9) -0.0060(9)
C14 0.0140(10) 0.0160(11) 0.0174(10) -0.0006(9) 0.0041(8) -0.0014(9)
C14A 0.0162(11) 0.0127(11) 0.0128(10) -0.0006(8) 0.0042(8) -0.0001(8)
C15 0.0134(10) 0.0115(10) 0.0163(10) -0.0004(8) 0.0041(8) 0.0007(8)
O15 0.0098(8) 0.0221(9) 0.0253(9) 0.0080(7) 0.0015(6) -0.0011(6)

loop_
_atom_type_symbol
_atom_type_description
_atom_type_scat_dispersion_real
_atom_type_scat_dispersion_imag
_atom_type_scat_source
C C 0.0181 0.0091 'International Tables Vol C Tables 4.2.6.8 and 6.1.1.4'
H H 0.0000 0.0000 'International Tables Vol C Tables 4.2.6.8 and 6.1.1.4'
N N 0.0311 0.0180 'International Tables Vol C Tables 4.2.6.8 and 6.1.1.4'
O O 0.0492 0.0322 'International Tables Vol C Tables 4.2.6.8 and 6.1.1.4'
Cl Cl 0.3639 0.7018 'International Tables Vol C Tables 4.2.6.8 and 6.1.1.4'

loop_
_geom_angle_atom_site_label_1
_geom_angle_atom_site_label_2
_geom_angle_atom_site_label_3
_geom_angle
N1 C1 H1A 109.5
N1 C1 H1B 109.5
H1A C1 H1B 109.5
N1 C1 H1C 109.5
H1A C1 H1C 109.5
H1B C1 H1C 109.5
C2 N1 C8A 121.83(19)
C2 N1 C1 118.54(19)
C8A N1 C1 119.62(18)
N1 C2 C3 122.8(2)
N1 C2 H2 118.6
C3 C2 H2 118.6
C4 C3 C2 116.8(2)
C4 C3 C9 122.9(2)
C2 C3 C9 120.3(2)
C3 C4 C4A 121.0(2)
C3 C4 H4 119.5
C4A C4 H4 119.5
C4 C4A C8A 120.0(2)
C4 C4A C5 121.7(2)
C8A C4A C5 118.3(2)
C6 C5 C4A 120.6(2)
C6 C5 H5 119.7
C4A C5 H5 119.7
C5 C6 C7 120.0(2)
C5 C6 H6 120.0
C7 C6 H6 120.0
C8 C7 C6 121.4(2)
C8 C7 H7 119.3
C6 C7 H7 119.3
C7 C8 C8A 118.7(2)
C7 C8 H8 120.7
C8A C8 H8 120.7
N1 C8A C8 121.5(2)
N1 C8A C4A 117.50(19)
C8 C8A C4A 121.0(2)
C15 C9 C3 126.7(2)
C15 C9 C10 107.50(19)
C3 C9 C10 125.7(2)
O10 C10 C9 128.5(2)
O10 C10 C10A 124.8(2)
C9 C10 C10A 106.68(18)
C11 C10A C14A 122.0(2)
C11 C10A C10 130.0(2)
C14A C10A C10 108.00(19)
C10A C11 C12 117.1(2)
C10A C11 H11 121.4
C12 C11 H11 121.4
C13 C12 C11 121.5(2)
C13 C12 H12 119.2
C11 C12 H12 119.2
C12 C13 C14 120.4(2)
C12 C13 H13 119.8
C14 C13 H13 119.8
C14A C14 C13 118.0(2)
C14A C14 H14 121.0
C13 C14 H14 121.0
C14 C14A C10A 121.0(2)
C14 C14A C15 132.0(2)
C10A C14A C15 107.02(19)
O15 C15 C9 125.4(2)
O15 C15 C14A 123.9(2)
C9 C15 C14A 110.72(19)
C15 O15 H15 118(2)

loop_
_geom_bond_atom_site_label_1
_geom_bond_atom_site_label_2
_geom_bond_distance
C1 N1 1.476(3)
C1 H1A 0.9800
C1 H1B 0.9800
C1 H1C 0.9800
N1 C2 1.332(3)
N1 C8A 1.389(3)
C2 C3 1.407(3)
C2 H2 0.9500
C3 C4 1.389(3)
C3 C9 1.458(3)
C4 C4A 1.404(3)
C4 H4 0.9500
C4A C8A 1.415(3)
C4A C5 1.417(3)
C5 C6 1.367(3)
C5 H5 0.9500
C6 C7 1.412(3)
C6 H6 0.9500
C7 C8 1.372(3)
C7 H7 0.9500
C8 C8A 1.408(3)
C8 H8 0.9500
C9 C15 1.375(3)
C9 C10 1.472(3)
C10 O10 1.228(3)
C10 C10A 1.500(3)
C10A C11 1.372(3)
C10A C14A 1.398(3)
C11 C12 1.404(3)
C11 H11 0.9500
C12 C13 1.384(3)
C12 H12 0.9500
C13 C14 1.410(3)
C13 H13 0.9500
C14 C14A 1.372(3)
C14 H14 0.9500
C14A C15 1.488(3)
C15 O15 1.312(3)
O15 H15 0.870(18)

loop_
_geom_hbond_atom_site_label_D
_geom_hbond_atom_site_label_H
_geom_hbond_atom_site_label_A
_geom_hbond_distance_DH
_geom_hbond_distance_HA
_geom_hbond_distance_DA
_geom_hbond_angle_DHA
_geom_hbond_site_symmetry_A
C1 H1B O10 0.98 2.53 3.336(3) 139.3 1_565
C2 H2 O10 0.95 2.25 2.943(3) 129.3 .
C8 H8 Cl1 0.95 2.54 3.462(2) 164.3 1_665
O15 H15 Cl1 0.870(18) 2.003(19) 2.8626(17) 169(3) .

loop_
_geom_torsion_atom_site_label_1
_geom_torsion_atom_site_label_2
_geom_torsion_atom_site_label_3
_geom_torsion_atom_site_label_4
_geom_torsion
C8A N1 C2 C3 1.1(3)
C1 N1 C2 C3 179.7(2)
N1 C2 C3 C4 0.8(3)
N1 C2 C3 C9 -178.4(2)
C2 C3 C4 C4A -1.9(3)
C9 C3 C4 C4A 177.3(2)
C3 C4 C4A C8A 1.2(3)
C3 C4 C4A C5 -178.2(2)
C4 C4A C5 C6 178.4(2)
C8A C4A C5 C6 -1.0(3)
C4A C5 C6 C7 1.3(3)
C5 C6 C7 C8 -0.5(4)
C6 C7 C8 C8A -0.5(3)
C2 N1 C8A C8 178.3(2)
C1 N1 C8A C8 -0.3(3)
C2 N1 C8A C4A -1.9(3)
C1 N1 C8A C4A 179.53(19)
C7 C8 C8A N1 -179.4(2)
C7 C8 C8A C4A 0.8(3)
C4 C4A C8A N1 0.7(3)
C5 C4A C8A N1 -179.88(19)
C4 C4A C8A C8 -179.4(2)
C5 C4A C8A C8 0.0(3)
C4 C3 C9 C15 -11.3(4)
C2 C3 C9 C15 167.9(2)
C4 C3 C9 C10 172.7(2)
C2 C3 C9 C10 -8.2(3)
C15 C9 C10 O10 -176.8(2)
C3 C9 C10 O10 -0.1(4)
C15 C9 C10 C10A 2.7(2)
C3 C9 C10 C10A 179.40(19)
O10 C10 C10A C11 -3.1(4)
C9 C10 C10A C11 177.4(2)
O10 C10 C10A C14A 177.8(2)
C9 C10 C10A C14A -1.7(2)
C14A C10A C11 C12 1.0(3)
C10 C10A C11 C12 -178.0(2)
C10A C11 C12 C13 0.2(3)
C11 C12 C13 C14 -0.9(3)
C12 C13 C14 C14A 0.5(3)
C13 C14 C14A C10A 0.6(3)
C13 C14 C14A C15 177.7(2)
C11 C10A C14A C14 -1.4(3)
C10 C10A C14A C14 177.79(19)
C11 C10A C14A C15 -179.1(2)
C10 C10A C14A C15 0.1(2)
C3 C9 C15 O15 1.7(4)
C10 C9 C15 O15 178.3(2)
C3 C9 C15 C14A -179.4(2)
C10 C9 C15 C14A -2.8(2)
C14 C14A C15 O15 3.3(4)
C10A C14A C15 O15 -179.3(2)
C14 C14A C15 C9 -175.6(2)
C10A C14A C15 C9 1.7(2)
